data_7125537
loop_
_publ_author_name
'Tripier, Rapha\"el'
'Lagrange, Jean-Marie'
'Espinosa, Enrique'
'Denat, Franck'
'Guilard, Roger'

_publ_section_title
;
 From new tricyclic bisaminal derivatives to
 trans-N,N&#x2032;-disubstituted cyclams
;
_journal_issue 24
_journal_name_full 'Chemical Communications'
_journal_page_first 2728
_journal_paper_doi 10.1039/b109199a
_journal_year 2001
_chemical_formula_moiety 'C24 H32 N4'
_chemical_formula_sum 'C24 H32 N4'
_chemical_formula_weight 376.54
_space_group_IT_number 14
_space_group_name_Hall '-P 2yab'
_space_group_name_H-M_alt 'P 1 21/a 1'
_symmetry_cell_setting monoclinic
_symmetry_space_group_name_H-M 'P 1 21/a 1'
_atom_sites_solution_hydrogens geom
_atom_sites_solution_primary direct
_atom_sites_solution_secondary difmap
_audit_creation_method SHELXL-97
_cell_angle_alpha 90.00
_cell_angle_beta 118.3191(7)
_cell_angle_gamma 90.00
_cell_formula_units_Z 4
_cell_length_a 16.1230(3)
_cell_length_b 8.68300(10)
_cell_length_c 16.7890(3)
_cell_measurement_reflns_used 12112
_cell_measurement_temperature 293(2)
_cell_measurement_theta_max 30.08
_cell_measurement_theta_min 2.53
_cell_volume 2069.10(6)
_computing_structure_refinement 'SHELXL-97 (Sheldrick, 1997)'
_computing_structure_solution 'SHELXS-97 (Sheldrick, 1997)'
_diffrn_ambient_temperature 293(2)
_diffrn_measured_fraction_theta_full 0.997
_diffrn_measured_fraction_theta_max 0.997
_diffrn_radiation_monochromator graphite
_diffrn_radiation_source 'fine-focus sealed tube'
_diffrn_radiation_type MoK\a
_diffrn_radiation_wavelength 0.71070
_diffrn_reflns_av_R_equivalents 0.0440
_diffrn_reflns_av_sigmaI/netI 0.0254
_diffrn_reflns_limit_h_max 22
_diffrn_reflns_limit_h_min 0
_diffrn_reflns_limit_k_max 12
_diffrn_reflns_limit_k_min 0
_diffrn_reflns_limit_l_max 20
_diffrn_reflns_limit_l_min -23
_diffrn_reflns_number 12112
_diffrn_reflns_theta_full 30.08
_diffrn_reflns_theta_max 30.08
_diffrn_reflns_theta_min 2.53
_exptl_absorpt_coefficient_mu 0.072
_exptl_absorpt_correction_type none
_exptl_crystal_colour colourless
_exptl_crystal_density_diffrn 1.209
_exptl_crystal_density_method 'not measured'
_exptl_crystal_description prismatic
_exptl_crystal_F_000 816
_exptl_crystal_size_max 0.55
_exptl_crystal_size_mid 0.37
_exptl_crystal_size_min 0.20
_refine_diff_density_max 0.241
_refine_diff_density_min -0.177
_refine_diff_density_rms 0.035
_refine_ls_extinction_method none
_refine_ls_goodness_of_fit_ref 1.070
_refine_ls_hydrogen_treatment mixed
_refine_ls_matrix_type full
_refine_ls_number_parameters 254
_refine_ls_number_reflns 6062
_refine_ls_number_restraints 0
_refine_ls_restrained_S_all 1.070
_refine_ls_R_factor_all 0.0774
_refine_ls_R_factor_gt 0.0499
_refine_ls_shift/su_max 0.001
_refine_ls_shift/su_mean 0.000
_refine_ls_structure_factor_coef Fsqd
_refine_ls_weighting_details 'calc w=1/[\s^2^(Fo^2^)+(0.0520P)^2^+0.5267P] where P=(Fo^2^+2Fc^2^)/3'
_refine_ls_weighting_scheme calc
_refine_ls_wR_factor_gt 0.1184
_refine_ls_wR_factor_ref 0.1343
_reflns_number_gt 4477
_reflns_number_total 6062
_reflns_threshold_expression >2sigma(I)
_cod_data_source_file b109199a.txt
_cod_data_source_block rt399
_cod_original_sg_symbol_H-M 'P 21/a'
_cod_database_code 7125537

loop_
_symmetry_equiv_pos_as_xyz
'x, y, z'
'-x+1/2, y+1/2, -z'
'-x, -y, -z'
'x-1/2, -y-1/2, z'

loop_
_atom_site_label
_atom_site_type_symbol
_atom_site_fract_x
_atom_site_fract_y
_atom_site_fract_z
_atom_site_U_iso_or_equiv
_atom_site_adp_type
_atom_site_occupancy
_atom_site_symmetry_multiplicity
_atom_site_calc_flag
_atom_site_refinement_flags
N1A N 0.02111(8) 0.85892(12) 0.07762(7) 0.0378(2) Uani 1 1 d .
N2A N 0.15251(9) 1.01382(12) 0.14808(8) 0.0441(3) Uani 1 1 d .
C1A C 0.04621(11) 0.85962(18) 0.17315(9) 0.0486(3) Uani 1 1 d .
H1A H 0.0791 0.7660 0.2030 0.0577(8) Uiso 1 1 calc R
H1B H -0.0091 0.8711 0.1813 0.0577(8) Uiso 1 1 calc R
C2A C 0.10988(15) 0.99835(19) 0.20831(11) 0.0608(4) Uani 1 1 d .
H2A1 H 0.0740 1.0897 0.2056 0.0577(8) Uiso 1 1 calc R
H2A2 H 0.1580 0.9823 0.2704 0.0577(8) Uiso 1 1 calc R
C3A C 0.16039(10) 1.17150(15) 0.12252(10) 0.0437(3) Uani 1 1 d .
H3A H 0.1913 1.1672 0.0852 0.0577(8) Uiso 1 1 calc R
H3B H 0.2025 1.2260 0.1774 0.0577(8) Uiso 1 1 calc R
C4A C 0.07172(10) 1.27083(15) 0.07231(10) 0.0444(3) Uani 1 1 d .
H4A H 0.0240 1.2320 0.0868 0.0577(8) Uiso 1 1 calc R
H4B H 0.0869 1.3748 0.0960 0.0577(8) Uiso 1 1 calc R
C5A C 0.02891(10) 1.27907(15) -0.02995(10) 0.0444(3) Uani 1 1 d .
H5A H -0.0144 1.3654 -0.0515 0.0577(8) Uiso 1 1 calc R
H5B H 0.0788 1.2995 -0.0452 0.0577(8) Uiso 1 1 calc R
C6A C 0.10987(9) 0.89912(13) 0.07640(8) 0.0347(3) Uani 1 1 d .
H6A H 0.0950 0.9467 0.0182 0.0577(8) Uiso 1 1 calc R
C7A C 0.17631(9) 0.76256(14) 0.09347(9) 0.0368(3) Uani 1 1 d .
C8A C 0.17483(10) 0.67991(16) 0.02200(10) 0.0436(3) Uani 1 1 d .
H8A H 0.1345 0.7104 -0.0371 0.0577(8) Uiso 1 1 calc R
C9A C 0.23262(11) 0.55229(18) 0.03714(12) 0.0537(4) Uani 1 1 d .
H9A H 0.2305 0.4984 -0.0117 0.0577(8) Uiso 1 1 calc R
C10A C 0.29294(11) 0.50542(18) 0.12408(14) 0.0581(4) Uani 1 1 d .
H10A H 0.3313 0.4197 0.1343 0.0577(8) Uiso 1 1 calc R
C11A C 0.29590(11) 0.58705(19) 0.19594(12) 0.0586(4) Uani 1 1 d .
H11A H 0.3363 0.5560 0.2549 0.0577(8) Uiso 1 1 calc R
C12A C 0.23898(10) 0.71505(17) 0.18081(10) 0.0489(3) Uani 1 1 d .
H12A H 0.2428 0.7702 0.2299 0.0577(8) Uiso 1 1 calc R
N1B N 0.08059(7) 0.15207(12) 0.52787(7) 0.0375(2) Uani 1 1 d .
N2B N 0.10040(8) -0.00426(13) 0.42747(8) 0.0432(3) Uani 1 1 d .
C1B C 0.18074(10) 0.15411(18) 0.55485(10) 0.0490(3) Uani 1 1 d .
H1B1 H 0.2188 0.1484 0.6201 0.0577(8) Uiso 1 1 calc R
H1B2 H 0.1978 0.2456 0.5328 0.0577(8) Uiso 1 1 calc R
C2B C 0.19099(11) 0.0105(2) 0.50948(13) 0.0601(4) Uani 1 1 d .
H2B1 H 0.2420 0.0216 0.4946 0.0577(8) Uiso 1 1 calc R
H2B2 H 0.2032 -0.0787 0.5483 0.0577(8) Uiso 1 1 calc R
C3B C 0.06761(10) -0.16019(15) 0.39616(9) 0.0416(3) Uani 1 1 d .
H3B1 H 0.1122 -0.2068 0.3799 0.0577(8) Uiso 1 1 calc R
H3B2 H 0.0082 -0.1516 0.3409 0.0577(8) Uiso 1 1 calc R
C4B C 0.05282(11) -0.27401(16) 0.45852(10) 0.0462(3) Uani 1 1 d .
H4B1 H 0.0727 -0.3751 0.4497 0.0577(8) Uiso 1 1 calc R
H4B2 H 0.0945 -0.2441 0.5206 0.0577(8) Uiso 1 1 calc R
C5B C -0.04610(11) -0.28891(15) 0.44723(10) 0.0453(3) Uani 1 1 d .
H5B1 H -0.0890 -0.3135 0.3845 0.0577(8) Uiso 1 1 calc R
H5B2 H -0.0472 -0.3745 0.4839 0.0577(8) Uiso 1 1 calc R
C6B C 0.03405(9) 0.10589(13) 0.43146(8) 0.0343(3) Uani 1 1 d .
H6B H -0.0249 0.0525 0.4172 0.0577(8) Uiso 1 1 calc R
C7B C 0.01327(9) 0.23753(14) 0.36398(8) 0.0357(3) Uani 1 1 d .
C8B C -0.07635(10) 0.30039(16) 0.31893(9) 0.0439(3) Uani 1 1 d .
H8B H -0.1237 0.2608 0.3297 0.0577(8) Uiso 1 1 calc R
C9B C -0.09715(12) 0.42126(18) 0.25800(10) 0.0549(4) Uani 1 1 d .
H9B H -0.1577 0.4620 0.2287 0.0577(8) Uiso 1 1 calc R
C10B C -0.02777(13) 0.48003(18) 0.24138(11) 0.0593(4) Uani 1 1 d .
H10B H -0.0412 0.5612 0.2010 0.0577(8) Uiso 1 1 calc R
C11B C 0.06175(13) 0.41861(19) 0.28461(11) 0.0573(4) Uani 1 1 d .
H11B H 0.1087 0.4585 0.2733 0.0577(8) Uiso 1 1 calc R
C12B C 0.08217(11) 0.29744(17) 0.34500(10) 0.0454(3) Uani 1 1 d .
H12B H 0.1425 0.2557 0.3731 0.0577(8) Uiso 1 1 calc R

loop_
_atom_site_aniso_label
_atom_site_aniso_U_11
_atom_site_aniso_U_22
_atom_site_aniso_U_33
_atom_site_aniso_U_23
_atom_site_aniso_U_13
_atom_site_aniso_U_12
N1A 0.0440(6) 0.0341(5) 0.0374(5) 0.0060(4) 0.0210(5) 0.0045(4)
N2A 0.0602(7) 0.0286(5) 0.0382(6) -0.0004(4) 0.0189(5) 0.0006(5)
C1A 0.0616(9) 0.0493(8) 0.0421(7) 0.0111(6) 0.0304(7) 0.0098(7)
C2A 0.1003(13) 0.0447(8) 0.0432(8) -0.0021(6) 0.0388(9) 0.0010(8)
C3A 0.0431(7) 0.0295(6) 0.0490(8) -0.0030(5) 0.0141(6) -0.0023(5)
C4A 0.0468(8) 0.0310(6) 0.0502(8) -0.0025(6) 0.0188(6) 0.0027(5)
C5A 0.0436(7) 0.0346(7) 0.0510(8) 0.0096(6) 0.0192(6) 0.0007(6)
C6A 0.0427(7) 0.0273(5) 0.0334(6) 0.0026(5) 0.0175(5) 0.0019(5)
C7A 0.0380(6) 0.0286(6) 0.0438(7) 0.0023(5) 0.0195(5) -0.0006(5)
C8A 0.0476(7) 0.0388(7) 0.0517(8) 0.0008(6) 0.0295(6) 0.0009(6)
C9A 0.0555(9) 0.0413(8) 0.0785(11) -0.0076(7) 0.0434(9) -0.0002(7)
C10A 0.0442(8) 0.0388(8) 0.0916(13) 0.0053(8) 0.0324(8) 0.0088(6)
C11A 0.0465(8) 0.0464(8) 0.0658(10) 0.0091(7) 0.0126(7) 0.0091(7)
C12A 0.0477(8) 0.0408(7) 0.0471(8) 0.0022(6) 0.0134(6) 0.0058(6)
N1B 0.0397(6) 0.0337(5) 0.0385(5) 0.0020(4) 0.0180(5) -0.0023(4)
N2B 0.0412(6) 0.0337(5) 0.0560(7) 0.0003(5) 0.0240(5) 0.0031(5)
C1B 0.0403(7) 0.0508(8) 0.0499(8) 0.0001(7) 0.0165(6) -0.0091(6)
C2B 0.0364(7) 0.0548(9) 0.0794(12) -0.0041(8) 0.0195(8) 0.0029(7)
C3B 0.0531(8) 0.0346(6) 0.0441(7) -0.0002(5) 0.0288(6) 0.0053(6)
C4B 0.0603(9) 0.0336(7) 0.0521(8) 0.0068(6) 0.0326(7) 0.0115(6)
C5B 0.0619(9) 0.0320(6) 0.0470(7) -0.0021(5) 0.0298(7) -0.0050(6)
C6B 0.0351(6) 0.0270(6) 0.0406(6) 0.0015(5) 0.0179(5) -0.0012(5)
C7B 0.0430(7) 0.0291(6) 0.0343(6) -0.0022(5) 0.0177(5) -0.0045(5)
C8B 0.0437(7) 0.0401(7) 0.0403(7) 0.0041(6) 0.0138(6) -0.0031(6)
C9B 0.0581(9) 0.0437(8) 0.0427(7) 0.0065(6) 0.0074(7) 0.0005(7)
C10B 0.0805(12) 0.0427(8) 0.0429(8) 0.0092(6) 0.0196(8) -0.0115(8)
C11B 0.0756(11) 0.0513(9) 0.0524(9) 0.0023(7) 0.0364(8) -0.0173(8)
C12B 0.0519(8) 0.0413(7) 0.0471(7) -0.0003(6) 0.0268(6) -0.0056(6)

loop_
_atom_type_symbol
_atom_type_description
_atom_type_scat_dispersion_real
_atom_type_scat_dispersion_imag
_atom_type_scat_source
C C 0.0033 0.0016 'International Tables Vol C Tables 4.2.6.8 and 6.1.1.4'
H H 0.0000 0.0000 'International Tables Vol C Tables 4.2.6.8 and 6.1.1.4'
N N 0.0061 0.0033 'International Tables Vol C Tables 4.2.6.8 and 6.1.1.4'

loop_
_geom_angle_atom_site_label_1
_geom_angle_atom_site_label_2
_geom_angle_atom_site_label_3
_geom_angle
_geom_angle_site_symmetry_1
C5A N1A C1A 113.67(11) 3_575
C5A N1A C6A 118.25(10) 3_575
C1A N1A C6A 104.39(10) .
C3A N2A C6A 118.09(11) .
C3A N2A C2A 114.93(12) .
C6A N2A C2A 108.25(11) .
N1A C1A C2A 102.49(11) .
N1A C1A H1A 111.3 .
C2A C1A H1A 111.3 .
N1A C1A H1B 111.3 .
C2A C1A H1B 111.3 .
H1A C1A H1B 109.2 .
N2A C2A C1A 104.85(12) .
N2A C2A H2A1 110.8 .
C1A C2A H2A1 110.8 .
N2A C2A H2A2 110.8 .
C1A C2A H2A2 110.8 .
H2A1 C2A H2A2 108.9 .
N2A C3A C4A 120.05(12) .
N2A C3A H3A 107.3 .
C4A C3A H3A 107.3 .
N2A C3A H3B 107.3 .
C4A C3A H3B 107.3 .
H3A C3A H3B 106.9 .
C5A C4A C3A 116.93(12) .
C5A C4A H4A 108.1 .
C3A C4A H4A 108.1 .
C5A C4A H4B 108.1 .
C3A C4A H4B 108.1 .
H4A C4A H4B 107.3 .
N1A C5A C4A 114.81(11) 3_575
N1A C5A H5A 108.6 3_575
C4A C5A H5A 108.6 .
N1A C5A H5B 108.6 3_575
C4A C5A H5B 108.6 .
H5A C5A H5B 107.5 .
N2A C6A N1A 103.27(10) .
N2A C6A C7A 111.12(10) .
N1A C6A C7A 114.16(10) .
N2A C6A H6A 109.4 .
N1A C6A H6A 109.4 .
C7A C6A H6A 109.4 .
C8A C7A C12A 117.62(13) .
C8A C7A C6A 120.98(12) .
C12A C7A C6A 121.39(12) .
C7A C8A C9A 121.21(14) .
C7A C8A H8A 119.4 .
C9A C8A H8A 119.4 .
C10A C9A C8A 120.28(15) .
C10A C9A H9A 119.9 .
C8A C9A H9A 119.9 .
C9A C10A C11A 119.27(14) .
C9A C10A H10A 120.4 .
C11A C10A H10A 120.4 .
C10A C11A C12A 120.41(16) .
C10A C11A H11A 119.8 .
C12A C11A H11A 119.8 .
C11A C12A C7A 121.18(15) .
C11A C12A H12A 119.4 .
C7A C12A H12A 119.4 .
C5B N1B C1B 114.80(11) 3_556
C5B N1B C6B 118.09(10) 3_556
C1B N1B C6B 104.81(10) .
C3B N2B C6B 118.46(11) .
C3B N2B C2B 116.78(12) .
C6B N2B C2B 109.00(11) .
N1B C1B C2B 101.75(11) .
N1B C1B H1B1 111.4 .
C2B C1B H1B1 111.4 .
N1B C1B H1B2 111.4 .
C2B C1B H1B2 111.4 .
H1B1 C1B H1B2 109.3 .
N2B C2B C1B 104.36(12) .
N2B C2B H2B1 110.9 .
C1B C2B H2B1 110.9 .
N2B C2B H2B2 110.9 .
C1B C2B H2B2 110.9 .
H2B1 C2B H2B2 108.9 .
N2B C3B C4B 119.87(11) .
N2B C3B H3B1 107.4 .
C4B C3B H3B1 107.4 .
N2B C3B H3B2 107.4 .
C4B C3B H3B2 107.4 .
H3B1 C3B H3B2 106.9 .
C5B C4B C3B 117.52(12) .
C5B C4B H4B1 107.9 .
C3B C4B H4B1 107.9 .
C5B C4B H4B2 107.9 .
C3B C4B H4B2 107.9 .
H4B1 C4B H4B2 107.2 .
N1B C5B C4B 114.59(11) 3_556
N1B C5B H5B1 108.6 3_556
C4B C5B H5B1 108.6 .
N1B C5B H5B2 108.6 3_556
C4B C5B H5B2 108.6 .
H5B1 C5B H5B2 107.6 .
N2B C6B N1B 103.02(10) .
N2B C6B C7B 111.29(10) .
N1B C6B C7B 115.25(10) .
N2B C6B H6B 109.0 .
N1B C6B H6B 109.0 .
C7B C6B H6B 109.0 .
C8B C7B C12B 117.78(12) .
C8B C7B C6B 120.23(11) .
C12B C7B C6B 121.99(12) .
C7B C8B C9B 121.58(14) .
C7B C8B H8B 119.2 .
C9B C8B H8B 119.2 .
C10B C9B C8B 119.63(15) .
C10B C9B H9B 120.2 .
C8B C9B H9B 120.2 .
C9B C10B C11B 119.97(14) .
C9B C10B H10B 120.0 .
C11B C10B H10B 120.0 .
C10B C11B C12B 120.27(15) .
C10B C11B H11B 119.9 .
C12B C11B H11B 119.9 .
C11B C12B C7B 120.76(15) .
C11B C12B H12B 119.6 .
C7B C12B H12B 119.6 .

loop_
_geom_bond_atom_site_label_1
_geom_bond_atom_site_label_2
_geom_bond_distance
_geom_bond_site_symmetry_2
N1A C5A 1.4541(18) 3_575
N1A C1A 1.4561(17) .
N1A C6A 1.4825(17) .
N2A C3A 1.4583(17) .
N2A C6A 1.4587(16) .
N2A C2A 1.474(2) .
C1A C2A 1.509(2) .
C1A H1A 0.9700 .
C1A H1B 0.9700 .
C2A H2A1 0.9700 .
C2A H2A2 0.9700 .
C3A C4A 1.5346(19) .
C3A H3A 0.9700 .
C3A H3B 0.9700 .
C4A C5A 1.518(2) .
C4A H4A 0.9700 .
C4A H4B 0.9700 .
C5A N1A 1.4541(18) 3_575
C5A H5A 0.9700 .
C5A H5B 0.9700 .
C6A C7A 1.5311(17) .
C6A H6A 0.9800 .
C7A C8A 1.3887(19) .
C7A C12A 1.3912(19) .
C8A C9A 1.391(2) .
C8A H8A 0.9300 .
C9A C10A 1.377(3) .
C9A H9A 0.9300 .
C10A C11A 1.380(3) .
C10A H10A 0.9300 .
C11A C12A 1.386(2) .
C11A H11A 0.9300 .
C12A H12A 0.9300 .
N1B C5B 1.4547(17) 3_556
N1B C1B 1.4557(17) .
N1B C6B 1.4804(16) .
N2B C3B 1.4579(17) .
N2B C6B 1.4601(16) .
N2B C2B 1.462(2) .
C1B C2B 1.510(2) .
C1B H1B1 0.9700 .
C1B H1B2 0.9700 .
C2B H2B1 0.9700 .
C2B H2B2 0.9700 .
C3B C4B 1.5384(19) .
C3B H3B1 0.9700 .
C3B H3B2 0.9700 .
C4B C5B 1.520(2) .
C4B H4B1 0.9700 .
C4B H4B2 0.9700 .
C5B N1B 1.4547(17) 3_556
C5B H5B1 0.9700 .
C5B H5B2 0.9700 .
C6B C7B 1.5304(17) .
C6B H6B 0.9800 .
C7B C8B 1.3860(19) .
C7B C12B 1.3935(19) .
C8B C9B 1.391(2) .
C8B H8B 0.9300 .
C9B C10B 1.373(2) .
C9B H9B 0.9300 .
C10B C11B 1.379(3) .
C10B H10B 0.9300 .
C11B C12B 1.388(2) .
C11B H11B 0.9300 .
C12B H12B 0.9300 .

loop_
_geom_torsion_atom_site_label_1
_geom_torsion_atom_site_label_2
_geom_torsion_atom_site_label_3
_geom_torsion_atom_site_label_4
_geom_torsion
_geom_torsion_site_symmetry_1
_geom_torsion_site_symmetry_4
C5A N1A C1A C2A 170.85(12) 3_575 .
C6A N1A C1A C2A 40.61(14) . .
C3A N2A C2A C1A 139.26(12) . .
C6A N2A C2A C1A 4.82(16) . .
N1A C1A C2A N2A -27.86(16) . .
C6A N2A C3A C4A 70.34(17) . .
C2A N2A C3A C4A -59.43(18) . .
N2A C3A C4A C5A -96.99(16) . .
C3A C4A C5A N1A 74.09(16) . 3_575
C3A N2A C6A N1A -113.07(12) . .
C2A N2A C6A N1A 19.71(13) . .
C3A N2A C6A C7A 124.12(12) . .
C2A N2A C6A C7A -103.10(13) . .
C5A N1A C6A N2A -165.31(10) 3_575 .
C1A N1A C6A N2A -37.84(12) . .
C5A N1A C6A C7A -44.55(15) 3_575 .
C1A N1A C6A C7A 82.92(13) . .
N2A C6A C7A C8A -149.42(12) . .
N1A C6A C7A C8A 94.30(14) . .
N2A C6A C7A C12A 31.76(17) . .
N1A C6A C7A C12A -84.52(15) . .
C12A C7A C8A C9A 1.2(2) . .
C6A C7A C8A C9A -177.62(12) . .
C7A C8A C9A C10A -0.1(2) . .
C8A C9A C10A C11A -0.5(2) . .
C9A C10A C11A C12A -0.2(2) . .
C10A C11A C12A C7A 1.4(3) . .
C8A C7A C12A C11A -1.9(2) . .
C6A C7A C12A C11A 176.98(13) . .
C5B N1B C1B C2B -172.86(12) 3_556 .
C6B N1B C1B C2B -41.67(14) . .
C3B N2B C2B C1B -147.45(12) . .
C6B N2B C2B C1B -9.85(16) . .
N1B C1B C2B N2B 31.38(16) . .
C6B N2B C3B C4B -74.69(16) . .
C2B N2B C3B C4B 58.82(18) . .
N2B C3B C4B C5B 95.49(16) . .
C3B C4B C5B N1B -66.80(16) . 3_556
C3B N2B C6B N1B 121.50(12) . .
C2B N2B C6B N1B -15.29(14) . .
C3B N2B C6B C7B -114.45(12) . .
C2B N2B C6B C7B 108.76(13) . .
C5B N1B C6B N2B 165.05(10) 3_556 .
C1B N1B C6B N2B 35.79(12) . .
C5B N1B C6B C7B 43.64(15) 3_556 .
C1B N1B C6B C7B -85.62(13) . .
N2B C6B C7B C8B 143.49(12) . .
N1B C6B C7B C8B -99.71(14) . .
N2B C6B C7B C12B -36.00(16) . .
N1B C6B C7B C12B 80.80(15) . .
C12B C7B C8B C9B -1.2(2) . .
C6B C7B C8B C9B 179.26(13) . .
C7B C8B C9B C10B 0.3(2) . .
C8B C9B C10B C11B 0.4(2) . .
C9B C10B C11B C12B 0.0(2) . .
C10B C11B C12B C7B -1.0(2) . .
C8B C7B C12B C11B 1.6(2) . .
C6B C7B C12B C11B -178.91(13) . .
